data_4501095
loop_
_publ_author_name
'Alshahateet, Solhe F.'
'Bishop, Roger'
'Craig, Donald C.'
'Scudder, Marcia L.'

_publ_section_title
;
 Enhanced Guest Inclusion by a Sulfur-Containing Diquinoline Host
;
_journal_issue 10
_journal_name_full 'Crystal Growth &amp; Design'
_journal_page_first 4474
_journal_paper_doi 10.1021/cg2006937
_journal_volume 11
_journal_year 2011
_chemical_formula_moiety 'C22 H14 Br2 N2 S,0.5(C4 H4 O),0.5(C4 H4 O)'
_chemical_formula_sum 'C26 H18 Br2 N2 O S'
_chemical_formula_weight 566.3
_space_group_IT_number 2
_symmetry_cell_setting triclinic
_symmetry_space_group_name_Hall '-P 1'
_symmetry_space_group_name_H-M 'P -1'
_atom_type_scat_source 'International Tables for X-ray Crystallography, Vol. IV'
_audit_creation_method 'RAELSPUB and manual entry'
_cell_angle_alpha 101.67(2)
_cell_angle_beta 91.20(3)
_cell_angle_gamma 107.55(2)
_cell_formula_units_Z 2
_cell_length_a 9.835(4)
_cell_length_b 10.430(5)
_cell_length_c 11.986(5)
_cell_measurement_reflns_used 10
_cell_measurement_temperature 294
_cell_measurement_theta_max 12
_cell_measurement_theta_min 11
_cell_volume 1143.6(9)
_computing_cell_refinement 'CAD4 Version 5.0, 1989'
_computing_data_collection 'CAD4 Version 5.0, 1989'
_computing_data_reduction 'Local program'
_computing_molecular_graphics 'ORTEP-II, (Johnson, 1976)'
_computing_publication_material 'Local programs'
_computing_structure_refinement 'RAELS, (Rae, 1989)'
_computing_structure_solution 'SIR92 (Altomare et al, 1994)'
_diffrn_ambient_temperature 294
_diffrn_measured_fraction_theta_full 1.00
_diffrn_measured_fraction_theta_max 1.00
_diffrn_measurement_device_type 'Nonius CAD-4'
_diffrn_measurement_method \w--2\q
_diffrn_radiation_type 'Mo K\a'
_diffrn_radiation_wavelength 0.71073
_diffrn_reflns_av_R_equivalents 0.016
_diffrn_reflns_limit_h_max 11
_diffrn_reflns_limit_h_min -11
_diffrn_reflns_limit_k_max 12
_diffrn_reflns_limit_k_min -12
_diffrn_reflns_limit_l_max 14
_diffrn_reflns_limit_l_min 0
_diffrn_reflns_number 4236
_diffrn_reflns_theta_full 25
_diffrn_reflns_theta_max 25
_diffrn_standards_decay_% 7
_diffrn_standards_interval_time 30min
_diffrn_standards_number 1
_exptl_absorpt_coefficient_mu 3.624
_exptl_absorpt_correction_T_max 0.63
_exptl_absorpt_correction_T_min 0.47
_exptl_absorpt_correction_type analytical
_exptl_absorpt_process_details '(DeMeulenaer & Tompa, 1965)'
_exptl_crystal_colour colourless
_exptl_crystal_density_diffrn 1.64
_exptl_crystal_density_method 'not measured'
_exptl_crystal_description block
_exptl_crystal_F_000 564.0
_exptl_crystal_size_max 0.21
_exptl_crystal_size_mid 0.20
_exptl_crystal_size_min 0.17
_refine_diff_density_max 0.69
_refine_diff_density_min -0.72
_refine_ls_extinction_method none
_refine_ls_goodness_of_fit_ref 1.79
_refine_ls_hydrogen_treatment noref
_refine_ls_number_parameters 283
_refine_ls_number_reflns 2869
_refine_ls_R_factor_gt 0.045
_refine_ls_shift/su_max 0.007
_refine_ls_structure_factor_coef F
_refine_ls_weighting_details 'w = 1/[\s^2^(F) + 0.0004F^2^]'
_refine_ls_weighting_scheme calc
_refine_ls_wR_factor_ref 0.086
_reflns_number_gt 2869
_reflns_number_total 4025
_reflns_threshold_expression I>2\s(I)
_cod_data_source_file cg2006937_si_004.cif
_cod_data_source_block DRB242
_cod_database_code 4501095

loop_
_symmetry_equiv_pos_site_id
_symmetry_equiv_pos_as_xyz
1 x,y,z
2 -x,-y,-z

loop_
_atom_site_label
_atom_site_fract_x
_atom_site_fract_y
_atom_site_fract_z
_atom_site_U_iso_or_equiv
_atom_site_adp_type
_atom_site_type_symbol
_atom_site_occupancy
Br1 0.17774(8) 0.98037(8) 0.86932(7) 0.0574(3) Uani Br 1.0
Br2 0.80213(7) 0.85000(9) 0.78712(7) 0.0640(3) Uani Br 1.0
S1 0.5273(2) 0.9903(2) 0.8597(1) 0.0428(4) Uani S 1.0
N1 0.3676(6) 0.6169(6) 0.9150(4) 0.042(1) Uani N 1.0
N2 0.3948(5) 0.8514(5) 0.5336(4) 0.040(1) Uani N 1.0
C1 0.5224(7) 0.8165(6) 0.8645(5) 0.040(1) Uani C 1.0
C2 0.3732(7) 0.7187(6) 0.8657(5) 0.039(1) Uani C 1.0
C3 0.2497(6) 0.7321(6) 0.8106(5) 0.039(1) Uani C 1.0
C4 0.2540(6) 0.8535(6) 0.7611(5) 0.036(1) Uani C 1.0
C5 0.4014(7) 0.9350(6) 0.7363(5) 0.041(2) Uani C 1.0
C6 0.4489(6) 0.8478(6) 0.6350(5) 0.033(1) Uani C 1.0
C7 0.5368(7) 0.7664(6) 0.6496(5) 0.040(1) Uani C 1.0
C8 0.5940(6) 0.7583(7) 0.7634(6) 0.043(2) Uani C 1.0
C9 0.2402(7) 0.5154(6) 0.9112(5) 0.039(1) Uani C 1.0
C10 0.2352(9) 0.4062(8) 0.9671(6) 0.058(2) Uani C 1.0
C11 0.1086(9) 0.3035(7) 0.9622(7) 0.058(2) Uani C 1.0
C12 -0.0159(9) 0.3035(8) 0.9018(8) 0.067(2) Uani C 1.0
C13 -0.0128(8) 0.4055(8) 0.8469(7) 0.061(2) Uani C 1.0
C14 0.1158(7) 0.5154(7) 0.8530(6) 0.045(2) Uani C 1.0
C15 0.1227(7) 0.6305(7) 0.8032(6) 0.043(2) Uani C 1.0
C16 0.4296(7) 0.7767(6) 0.4387(5) 0.039(1) Uani C 1.0
C17 0.3720(8) 0.7817(7) 0.3312(6) 0.048(2) Uani C 1.0
C18 0.4050(7) 0.7068(7) 0.2313(5) 0.046(2) Uani C 1.0
C19 0.4992(8) 0.6300(7) 0.2361(6) 0.053(2) Uani C 1.0
C20 0.5569(8) 0.6264(7) 0.3401(6) 0.054(2) Uani C 1.0
C21 0.5244(7) 0.6998(7) 0.4430(6) 0.046(2) Uani C 1.0
C22 0.5741(7) 0.6939(7) 0.5510(6) 0.048(2) Uani C 1.0
O1F1 -0.0707(15) 0.4055(17) 0.5227(16) 0.111(5) Uani O 0.5
C1F1 0.0590(17) 0.3975(15) 0.4956(14) 0.087(5) Uani C 0.5
C2F1 0.1319(14) 0.5175(19) 0.4707(16) 0.101(7) Uani C 0.5
C3F1 0.0447(23) 0.6002(15) 0.4828(20) 0.125(8) Uani C 0.5
C4F1 -0.0802(20) 0.5295(23) 0.5150(20) 0.139(9) Uani C 0.5
O1F2 -0.1192(16) -0.0013(16) 0.4817(14) 0.110(6) Uani O 0.5
C1F2 -0.0156(24) -0.0471(19) 0.4331(16) 0.126(9) Uani C 0.5
C2F2 0.1022(18) 0.0080(20) 0.5061(21) 0.130(6) Uani C 0.5
C3F2 0.0696(18) 0.0890(17) 0.6010(17) 0.118(5) Uani C 0.5
C4F2 -0.0676(18) 0.0822(16) 0.5846(15) 0.092(6) Uani C 0.5
HC1 0.5794 0.8213 0.9361 0.040 Uani H 1.0
HC4 0.1904 0.8202 0.6881 0.036 Uani H 1.0
HC5 0.3933 1.0191 0.7124 0.041 Uani H 1.0
HC8 0.5770 0.6586 0.7627 0.043 Uani H 1.0
HC10 0.3231 0.4046 1.0095 0.058 Uani H 1.0
HC11 0.1042 0.2272 1.0021 0.058 Uani H 1.0
HC12 -0.1074 0.2274 0.8995 0.067 Uani H 1.0
HC13 -0.1008 0.4033 0.8023 0.061 Uani H 1.0
HC15 0.0351 0.6362 0.7633 0.043 Uani H 1.0
HC17 0.3076 0.8390 0.3268 0.048 Uani H 1.0
HC18 0.3611 0.7077 0.1556 0.046 Uani H 1.0
HC19 0.5242 0.5782 0.1640 0.053 Uani H 1.0
HC20 0.6232 0.5707 0.3431 0.054 Uani H 1.0
HC22 0.6378 0.6365 0.5576 0.048 Uani H 1.0
HC1F1 0.0944 0.3169 0.4944 0.110 Uani H 0.5
HC2F1 0.2319 0.5427 0.4473 0.143 Uani H 0.5
HC3F1 0.0702 0.6961 0.4698 0.178 Uani H 0.5
HC4F1 -0.1722 0.4430 0.4761 0.167 Uani H 0.5
HC1F2 -0.0249 -0.1105 0.3567 0.219 Uani H 0.5
HC2F2 0.1970 -0.0069 0.4939 0.227 Uani H 0.5
HC3F2 0.1366 0.1433 0.6699 0.214 Uani H 0.5
HC4F2 -0.1218 0.1302 0.6388 0.149 Uani H 0.5

loop_
_atom_site_aniso_label
_atom_site_aniso_U_11
_atom_site_aniso_U_22
_atom_site_aniso_U_33
_atom_site_aniso_U_12
_atom_site_aniso_U_13
_atom_site_aniso_U_23
_atom_site_aniso_type_symbol
Br1 0.0559(5) 0.0578(5) 0.0604(5) 0.0286(4) 0.0100(4) -0.0004(3) Br
Br2 0.0390(4) 0.0945(7) 0.0572(5) 0.0173(4) 0.0009(3) 0.0192(4) Br
S1 0.049(1) 0.0385(9) 0.0359(9) 0.0106(7) -0.0047(7) 0.0032(7) S
N1 0.051(3) 0.047(3) 0.030(3) 0.019(3) 0.007(2) 0.011(2) N
N2 0.040(3) 0.040(3) 0.040(3) 0.012(2) 0.004(2) 0.010(2) N
C1 0.049(4) 0.038(3) 0.030(3) 0.009(3) 0.000(3) 0.007(3) C
C2 0.043(3) 0.042(4) 0.029(3) 0.012(3) 0.001(3) 0.001(3) C
C3 0.039(3) 0.044(4) 0.034(3) 0.016(3) 0.002(3) 0.004(3) C
C4 0.036(3) 0.040(3) 0.030(3) 0.012(3) 0.002(2) 0.003(3) C
C5 0.046(4) 0.035(3) 0.040(4) 0.014(3) -0.007(3) 0.003(3) C
C6 0.029(3) 0.035(3) 0.031(3) 0.001(2) 0.004(2) 0.010(3) C
C7 0.039(3) 0.039(3) 0.036(3) 0.005(3) 0.003(3) 0.006(3) C
C8 0.031(3) 0.048(4) 0.049(4) 0.015(3) -0.004(3) 0.009(3) C
C9 0.049(4) 0.040(4) 0.028(3) 0.011(3) 0.015(3) 0.008(3) C
C10 0.073(5) 0.056(4) 0.048(4) 0.025(4) 0.011(4) 0.015(4) C
C11 0.073(5) 0.046(4) 0.056(5) 0.015(4) 0.027(4) 0.015(3) C
C12 0.068(5) 0.049(5) 0.074(5) 0.003(4) 0.027(4) 0.015(4) C
C13 0.049(5) 0.054(5) 0.070(6) 0.000(4) 0.003(4) 0.015(4) C
C14 0.055(4) 0.040(4) 0.036(4) 0.010(3) 0.010(3) 0.005(3) C
C15 0.042(4) 0.049(4) 0.038(4) 0.016(3) 0.002(3) 0.009(3) C
C16 0.043(4) 0.039(3) 0.030(3) 0.007(3) 0.004(3) 0.006(3) C
C17 0.060(4) 0.045(4) 0.035(4) 0.013(3) -0.005(3) 0.004(3) C
C18 0.050(4) 0.050(4) 0.028(3) 0.001(3) 0.007(3) 0.010(3) C
C19 0.063(5) 0.053(4) 0.040(4) 0.016(4) 0.015(3) 0.005(3) C
C20 0.063(5) 0.057(5) 0.041(4) 0.023(4) 0.009(3) 0.001(3) C
C21 0.048(4) 0.047(4) 0.040(4) 0.014(3) 0.002(3) 0.006(3) C
C22 0.048(4) 0.052(4) 0.045(4) 0.024(3) 0.000(3) 0.001(3) C
O1F1 0.095(8) 0.141(9) 0.077(7) 0.002(7) 0.027(7) 0.029(7) O
C1F1 0.073(7) 0.091(8) 0.080(7) -0.011(6) -0.009(7) 0.035(6) C
C2F1 0.066(7) 0.091(8) 0.125(9) -0.018(6) -0.019(7) 0.045(6) C
C3F1 0.102(9) 0.090(8) 0.156(9) -0.001(6) -0.056(9) 0.020(6) C
C4F1 0.107(9) 0.140(9) 0.144(9) 0.031(9) -0.004(9) -0.013(9) C
O1F2 0.112(9) 0.121(9) 0.117(9) 0.052(8) -0.024(7) 0.052(8) O
C1F2 0.189(9) 0.104(9) 0.102(9) 0.059(9) 0.041(8) 0.038(8) C
C2F2 0.101(8) 0.111(9) 0.216(9) 0.060(9) 0.057(9) 0.071(9) C
C3F2 0.096(8) 0.108(9) 0.145(9) 0.026(8) -0.021(8) 0.033(8) C
C4F2 0.104(9) 0.082(9) 0.116(9) 0.052(7) 0.025(7) 0.042(7) C

loop_
_geom_angle_atom_site_label_1
_geom_angle_atom_site_label_2
_geom_angle_atom_site_label_3
_geom_angle
_geom_angle_site_symmetry_1
_geom_angle_site_symmetry_2
_geom_angle_site_symmetry_3
_geom_angle_publ_flag
C1 S1 C5 93.5(3) 1_555 1_555 1_555 no
C2 N1 C9 119.5(6) 1_555 1_555 1_555 no
C6 N2 C16 118.4(5) 1_555 1_555 1_555 no
S1 C1 C2 114.1(4) 1_555 1_555 1_555 no
S1 C1 C8 109.8(4) 1_555 1_555 1_555 no
C2 C1 C8 109.5(5) 1_555 1_555 1_555 no
N1 C2 C1 114.8(6) 1_555 1_555 1_555 no
N1 C2 C3 122.6(6) 1_555 1_555 1_555 no
C1 C2 C3 122.5(6) 1_555 1_555 1_555 no
C2 C3 C4 122.7(6) 1_555 1_555 1_555 no
C2 C3 C15 118.7(6) 1_555 1_555 1_555 no
C4 C3 C15 118.6(5) 1_555 1_555 1_555 no
Br1 C4 C3 108.9(4) 1_555 1_555 1_555 no
Br1 C4 C5 107.9(4) 1_555 1_555 1_555 no
C3 C4 C5 114.7(5) 1_555 1_555 1_555 no
S1 C5 C4 112.1(4) 1_555 1_555 1_555 no
S1 C5 C6 112.6(4) 1_555 1_555 1_555 no
C4 C5 C6 108.6(5) 1_555 1_555 1_555 no
N2 C6 C5 113.9(5) 1_555 1_555 1_555 no
N2 C6 C7 123.5(6) 1_555 1_555 1_555 no
C5 C6 C7 122.5(5) 1_555 1_555 1_555 no
C6 C7 C8 123.8(6) 1_555 1_555 1_555 no
C6 C7 C22 116.9(6) 1_555 1_555 1_555 no
C8 C7 C22 119.3(6) 1_555 1_555 1_555 no
Br2 C8 C1 109.6(4) 1_555 1_555 1_555 no
Br2 C8 C7 110.5(4) 1_555 1_555 1_555 no
C1 C8 C7 114.5(5) 1_555 1_555 1_555 no
N1 C9 C10 118.9(6) 1_555 1_555 1_555 no
N1 C9 C14 121.8(6) 1_555 1_555 1_555 no
C10 C9 C14 119.3(6) 1_555 1_555 1_555 no
C9 C10 C11 119.1(7) 1_555 1_555 1_555 no
C10 C11 C12 121.1(7) 1_555 1_555 1_555 no
C11 C12 C13 120.6(7) 1_555 1_555 1_555 no
C12 C13 C14 119.7(7) 1_555 1_555 1_555 no
C9 C14 C13 120.2(6) 1_555 1_555 1_555 no
C9 C14 C15 117.8(6) 1_555 1_555 1_555 no
C13 C14 C15 122.0(6) 1_555 1_555 1_555 no
C3 C15 C14 119.3(6) 1_555 1_555 1_555 no
N2 C16 C17 117.9(6) 1_555 1_555 1_555 no
N2 C16 C21 122.7(6) 1_555 1_555 1_555 no
C17 C16 C21 119.3(6) 1_555 1_555 1_555 no
C16 C17 C18 119.9(6) 1_555 1_555 1_555 no
C17 C18 C19 120.5(6) 1_555 1_555 1_555 no
C18 C19 C20 119.7(6) 1_555 1_555 1_555 no
C19 C20 C21 121.3(7) 1_555 1_555 1_555 no
C16 C21 C20 119.3(6) 1_555 1_555 1_555 no
C16 C21 C22 117.1(6) 1_555 1_555 1_555 no
C20 C21 C22 123.6(6) 1_555 1_555 1_555 no
C7 C22 C21 121.2(6) 1_555 1_555 1_555 no
C1F1 O1F1 C4F1 109.7(10) 1_555 1_555 1_555 no
O1F1 C1F1 C2F1 107.3(9) 1_555 1_555 1_555 no
C1F1 C2F1 C3F1 107.9(7) 1_555 1_555 1_555 no
C2F1 C3F1 C4F1 107.9(7) 1_555 1_555 1_555 no
O1F1 C4F1 C3F1 107.3(9) 1_555 1_555 1_555 no
C1F2 O1F2 C4F2 109.7(10) 1_555 1_555 1_555 no
O1F2 C1F2 C2F2 107.3(9) 1_555 1_555 1_555 no
C1F2 C2F2 C3F2 107.9(7) 1_555 1_555 1_555 no
C2F2 C3F2 C4F2 107.9(7) 1_555 1_555 1_555 no
O1F2 C4F2 C3F2 107.3(9) 1_555 1_555 1_555 no

loop_
_geom_bond_atom_site_label_1
_geom_bond_atom_site_label_2
_geom_bond_distance
_geom_bond_site_symmetry_1
_geom_bond_site_symmetry_2
_geom_bond_publ_flag
Br1 C4 1.985(6) 1_555 1_555 no
Br2 C8 1.968(6) 1_555 1_555 no
S1 C1 1.812(6) 1_555 1_555 no
S1 C5 1.789(6) 1_555 1_555 no
N1 C2 1.304(8) 1_555 1_555 no
N1 C9 1.368(8) 1_555 1_555 no
N2 C6 1.329(7) 1_555 1_555 no
N2 C16 1.355(8) 1_555 1_555 no
C1 C2 1.516(9) 1_555 1_555 no
C1 C8 1.525(9) 1_555 1_555 no
C2 C3 1.427(8) 1_555 1_555 no
C3 C4 1.493(8) 1_555 1_555 no
C3 C15 1.360(9) 1_555 1_555 no
C4 C5 1.513(9) 1_555 1_555 no
C5 C6 1.533(8) 1_555 1_555 no
C6 C7 1.413(9) 1_555 1_555 no
C7 C8 1.492(9) 1_555 1_555 no
C7 C22 1.389(9) 1_555 1_555 no
C9 C10 1.423(9) 1_555 1_555 no
C9 C14 1.396(9) 1_555 1_555 no
C10 C11 1.367(11) 1_555 1_555 no
C11 C12 1.409(12) 1_555 1_555 no
C12 C13 1.353(11) 1_555 1_555 no
C13 C14 1.416(9) 1_555 1_555 no
C14 C15 1.430(9) 1_555 1_555 no
C16 C17 1.414(9) 1_555 1_555 no
C16 C21 1.409(9) 1_555 1_555 no
C17 C18 1.393(10) 1_555 1_555 no
C18 C19 1.403(10) 1_555 1_555 no
C19 C20 1.371(10) 1_555 1_555 no
C20 C21 1.411(9) 1_555 1_555 no
C21 C22 1.393(10) 1_555 1_555 no
O1F1 C1F1 1.346(11) 1_555 1_555 no
O1F1 C4F1 1.346(11) 1_555 1_555 no
C1F1 C2F1 1.337(13) 1_555 1_555 no
C2F1 C3F1 1.380(20) 1_555 1_555 no
C3F1 C4F1 1.337(13) 1_555 1_555 no
O1F2 C1F2 1.346(11) 1_555 1_555 no
O1F2 C4F2 1.346(11) 1_555 1_555 no
C1F2 C2F2 1.337(13) 1_555 1_555 no
C2F2 C3F2 1.380(20) 1_555 1_555 no
C3F2 C4F2 1.337(13) 1_555 1_555 no
